data_2203149
loop_
_publ_author_name
'Dilovan S. Cati'
'Helen Stoeckli-Evans'

_publ_section_title
;
 A neutral macrocyclic binuclear copper(II) complex of the deprotonated
 form of the ligand
 <i>N,N</i>'-bis(pyridin-2-ylmethyl)pyrazine-2,3-dicarboxamide
;
_journal_issue 2
_journal_name_full 'Acta Crystallographica Section E'
_journal_page_first m180
_journal_page_last m182
_journal_paper_doi 10.1107/S1600536804000534
_journal_volume 60
_journal_year 2004
_chemical_formula_iupac '[Cu2 (C18 H16 N6 O2)2], 8H2 O'
_chemical_formula_moiety 'C36 H28 Cu2 N12 O4, 8(H2 O)'
_chemical_formula_sum 'C36 H44 Cu2 N12 O12'
_chemical_formula_weight 963.91
_chemical_name_systematic ?
_space_group_IT_number 2
_symmetry_cell_setting triclinic
_symmetry_space_group_name_Hall '-P 1'
_symmetry_space_group_name_H-M 'P -1'
_atom_sites_solution_hydrogens geom
_atom_sites_solution_primary direct
_atom_sites_solution_secondary difmap
_audit_creation_method SHELXL-97
_cell_angle_alpha 114.331(13)
_cell_angle_beta 90.178(13)
_cell_angle_gamma 100.199(13)
_cell_formula_units_Z 1
_cell_length_a 9.3201(10)
_cell_length_b 9.9743(12)
_cell_length_c 11.8877(13)
_cell_measurement_reflns_used 4800
_cell_measurement_temperature 153(2)
_cell_measurement_theta_max 25.90
_cell_measurement_theta_min 1.89
_cell_volume 987.5(2)
_computing_cell_refinement 'CELL (Stoe & Cie, 2000)'
_computing_data_collection 'EXPOSE (Stoe & Cie, 2000)'
_computing_data_reduction 'INTEGRATE (Stoe & Cie, 2000)'
_computing_molecular_graphics 'PLATON (Spek, 2003)'
_computing_publication_material SHELXL97
_computing_structure_refinement 'SHELXL97 (Sheldrick, 1997)'
_computing_structure_solution 'SHELXS97 (Sheldrick, 1990)'
_diffrn_ambient_temperature 153(2)
_diffrn_detector_area_resol_mean 0.81\%A
_diffrn_measured_fraction_theta_full 0.928
_diffrn_measured_fraction_theta_max 0.928
_diffrn_measurement_device_type 'Stoe IPDS'
_diffrn_measurement_method '\f oscillation'
_diffrn_radiation_monochromator graphite
_diffrn_radiation_source 'fine-focus sealed tube'
_diffrn_radiation_type MoK\a
_diffrn_radiation_wavelength 0.71073
_diffrn_reflns_av_R_equivalents 0.0669
_diffrn_reflns_av_sigmaI/netI 0.0778
_diffrn_reflns_limit_h_max 11
_diffrn_reflns_limit_h_min -11
_diffrn_reflns_limit_k_max 12
_diffrn_reflns_limit_k_min -12
_diffrn_reflns_limit_l_max 14
_diffrn_reflns_limit_l_min -14
_diffrn_reflns_number 7722
_diffrn_reflns_theta_full 25.90
_diffrn_reflns_theta_max 25.90
_diffrn_reflns_theta_min 1.89
_diffrn_standards_decay_% 0
_diffrn_standards_interval_count 0
_diffrn_standards_interval_time 0
_diffrn_standards_number 0
_exptl_absorpt_coefficient_mu 1.157
_exptl_absorpt_correction_type none
_exptl_crystal_colour green
_exptl_crystal_density_diffrn 1.621
_exptl_crystal_density_meas ?
_exptl_crystal_density_method 'not measured'
_exptl_crystal_description block
_exptl_crystal_F_000 498
_exptl_crystal_size_max 0.35
_exptl_crystal_size_mid 0.30
_exptl_crystal_size_min 0.30
_refine_diff_density_max 0.635
_refine_diff_density_min -0.760
_refine_ls_extinction_method none
_refine_ls_goodness_of_fit_ref 0.967
_refine_ls_hydrogen_treatment constr
_refine_ls_matrix_type full
_refine_ls_number_parameters 290
_refine_ls_number_reflns 3577
_refine_ls_number_restraints 0
_refine_ls_restrained_S_all 0.967
_refine_ls_R_factor_all 0.0626
_refine_ls_R_factor_gt 0.0445
_refine_ls_shift/su_max 0.000
_refine_ls_shift/su_mean 0.000
_refine_ls_structure_factor_coef Fsqd
_refine_ls_weighting_details 'calc w = 1/[\s^2^(Fo^2^)+(0.0633P)^2^] where P = (Fo^2^+2Fc^2^)/3'
_refine_ls_weighting_scheme calc
_refine_ls_wR_factor_gt 0.1085
_refine_ls_wR_factor_ref 0.1144
_reflns_number_gt 2697
_reflns_number_total 3577
_reflns_threshold_expression I>2\s(I)
_cod_data_source_file bt6392.cif
_cod_data_source_block I
_cod_depositor_comments
;
The following automatic conversions were performed:

'_exptl_crystal_density_meas' value 'none' was changed to '?' - the
value is perceived as not measured.

Automatic conversion script
Id: cif_fix_values 3008 2015-01-20 13:52:24Z robertas 
;
_cod_original_cell_volume 987.46(19)
_cod_database_code 2203149

loop_
_symmetry_equiv_pos_as_xyz
'x, y, z'
'-x, -y, -z'

loop_
_atom_site_label
_atom_site_fract_x
_atom_site_fract_y
_atom_site_fract_z
_atom_site_U_iso_or_equiv
_atom_site_adp_type
_atom_site_calc_flag
_atom_site_refinement_flags
_atom_site_occupancy
_atom_site_type_symbol
Cu1 0.07737(5) 0.73163(5) 0.39735(4) 0.01922(15) Uani d . 1 Cu
O1 0.0167(3) 0.7475(3) 0.7373(2) 0.0364(7) Uani d . 1 O
O2 -0.3275(3) 0.6196(3) 0.7656(2) 0.0262(6) Uani d . 1 O
N1 -0.1153(3) 0.6125(3) 0.4218(2) 0.0166(6) Uani d . 1 N
N2 -0.3479(3) 0.4483(3) 0.4831(3) 0.0219(7) Uani d . 1 N
N3 0.1100(3) 0.7769(3) 0.5688(2) 0.0197(6) Uani d . 1 N
N4 0.2196(4) 0.9380(3) 0.4546(3) 0.0231(7) Uani d . 1 N
N5 -0.2078(3) 0.4206(3) 0.7054(2) 0.0154(6) Uani d . 1 N
N6 -0.0274(4) 0.2836(3) 0.7715(3) 0.0222(7) Uani d . 1 N
C1 -0.1183(4) 0.6193(4) 0.5381(3) 0.0158(7) Uani d . 1 C
C2 -0.2342(4) 0.5347(4) 0.5677(3) 0.0162(7) Uani d . 1 C
C3 -0.3425(4) 0.4456(4) 0.3704(3) 0.0228(8) Uani d . 1 C
H3 -0.4214 0.3864 0.3097 0.027 Uiso calc R 1 H
C4 -0.2256(4) 0.5261(4) 0.3384(3) 0.0208(8) Uani d . 1 C
H4 -0.2245 0.5194 0.2564 0.025 Uiso calc R 1 H
C5 0.0120(4) 0.7225(4) 0.6260(3) 0.0176(7) Uani d . 1 C
C6 0.2369(4) 0.8906(4) 0.6387(3) 0.0249(8) Uani d . 1 C
H6A 0.3169 0.8420 0.6487 0.030 Uiso calc R 1 H
H6B 0.2111 0.9542 0.7221 0.030 Uiso calc R 1 H
C7 0.2863(4) 0.9860(4) 0.5691(3) 0.0225(8) Uani d . 1 C
C8 0.3939(5) 1.1134(4) 0.6208(4) 0.0306(9) Uani d . 1 C
H8 0.4390 1.1438 0.7015 0.037 Uiso calc R 1 H
C9 0.4353(5) 1.1969(4) 0.5527(4) 0.0334(10) Uani d . 1 C
H9 0.5094 1.2850 0.5861 0.040 Uiso calc R 1 H
C10 0.3669(5) 1.1493(4) 0.4360(4) 0.0341(10) Uani d . 1 C
H10 0.3928 1.2048 0.3882 0.041 Uiso calc R 1 H
C11 0.2612(5) 1.0213(4) 0.3896(4) 0.0297(9) Uani d . 1 C
H11 0.2151 0.9894 0.3090 0.036 Uiso calc R 1 H
C12 -0.2557(4) 0.5288(4) 0.6929(3) 0.0175(7) Uani d . 1 C
C13 -0.2393(4) 0.4034(4) 0.8197(3) 0.0215(8) Uani d . 1 C
H13A -0.3361 0.3374 0.8078 0.026 Uiso calc R 1 H
H13B -0.2425 0.5025 0.8873 0.026 Uiso calc R 1 H
C14 -0.1238(4) 0.3369(4) 0.8546(3) 0.0201(8) Uani d . 1 C
C15 -0.1143(5) 0.3298(4) 0.9687(3) 0.0276(9) Uani d . 1 C
H15 -0.1844 0.3645 1.0262 0.033 Uiso calc R 1 H
C16 -0.0035(5) 0.2726(5) 0.9981(3) 0.0357(10) Uani d . 1 C
H16 0.0046 0.2686 1.0763 0.043 Uiso calc R 1 H
C17 0.0962(5) 0.2208(5) 0.9122(4) 0.0374(11) Uani d . 1 C
H17 0.1744 0.1815 0.9305 0.045 Uiso calc R 1 H
C18 0.0797(5) 0.2276(4) 0.7999(4) 0.0309(9) Uani d . 1 C
H18 0.1472 0.1909 0.7403 0.037 Uiso calc R 1 H
O1W 0.4982(5) 0.8954(5) 0.1104(4) 0.0717(12) Uani d . 1 O
O2W 0.5272(4) 0.4092(4) 0.0628(3) 0.0499(9) Uani d . 1 O
O3W 0.7302(5) 0.0975(5) 0.0883(4) 0.0728(12) Uani d . 1 O
O4W 0.2115(18) 0.0867(9) 0.1450(6) 0.069(5) Uani d P 0.59(3) O
O5W 0.295(2) 0.0625(14) 0.116(3) 0.120(8) Uani d P 0.41(3) O

loop_
_atom_site_aniso_label
_atom_site_aniso_U_11
_atom_site_aniso_U_22
_atom_site_aniso_U_33
_atom_site_aniso_U_12
_atom_site_aniso_U_13
_atom_site_aniso_U_23
Cu1 0.0218(3) 0.0241(2) 0.0151(2) -0.00101(18) 0.00410(16) 0.01360(17)
O1 0.046(2) 0.0419(16) 0.0122(12) -0.0194(14) -0.0007(12) 0.0139(11)
O2 0.0366(18) 0.0252(13) 0.0246(13) 0.0104(13) 0.0158(12) 0.0163(11)
N1 0.0200(18) 0.0194(14) 0.0147(13) 0.0019(13) 0.0028(11) 0.0121(11)
N2 0.0204(19) 0.0260(15) 0.0235(15) -0.0008(14) 0.0019(13) 0.0165(13)
N3 0.0171(18) 0.0222(15) 0.0175(14) -0.0055(13) 0.0019(12) 0.0097(12)
N4 0.0213(19) 0.0182(14) 0.0320(17) -0.0001(13) 0.0097(13) 0.0141(13)
N5 0.0174(18) 0.0198(14) 0.0118(13) -0.0016(13) 0.0028(11) 0.0115(11)
N6 0.024(2) 0.0281(16) 0.0213(15) 0.0023(14) 0.0033(13) 0.0178(13)
C1 0.020(2) 0.0152(15) 0.0170(16) 0.0026(15) 0.0025(13) 0.0113(13)
C2 0.017(2) 0.0165(16) 0.0178(16) 0.0033(15) 0.0032(13) 0.0099(13)
C3 0.021(2) 0.0256(18) 0.0217(18) -0.0017(16) -0.0024(15) 0.0127(15)
C4 0.026(2) 0.0257(18) 0.0149(16) 0.0041(17) 0.0034(14) 0.0127(14)
C5 0.019(2) 0.0168(16) 0.0154(16) -0.0019(15) -0.0003(13) 0.0074(13)
C6 0.024(2) 0.0234(18) 0.0223(18) -0.0037(16) 0.0025(15) 0.0080(15)
C7 0.020(2) 0.0207(18) 0.0271(18) 0.0020(16) 0.0097(15) 0.0106(15)
C8 0.023(2) 0.0237(19) 0.039(2) 0.0003(17) 0.0076(17) 0.0082(17)
C9 0.023(3) 0.0191(19) 0.054(3) -0.0012(17) 0.0121(19) 0.0135(18)
C10 0.032(3) 0.025(2) 0.054(3) 0.0055(19) 0.018(2) 0.0238(19)
C11 0.037(3) 0.0234(19) 0.036(2) 0.0078(18) 0.0143(18) 0.0193(17)
C12 0.018(2) 0.0189(16) 0.0150(16) -0.0042(15) 0.0025(13) 0.0094(13)
C13 0.021(2) 0.0319(19) 0.0155(16) 0.0004(17) 0.0056(14) 0.0159(15)
C14 0.022(2) 0.0197(17) 0.0181(17) -0.0045(16) 0.0003(14) 0.0104(14)
C15 0.041(3) 0.0291(19) 0.0155(17) 0.0015(19) 0.0040(16) 0.0140(15)
C16 0.056(3) 0.036(2) 0.0200(19) 0.005(2) -0.0046(18) 0.0187(17)
C17 0.045(3) 0.044(2) 0.034(2) 0.014(2) -0.004(2) 0.0259(19)
C18 0.034(3) 0.038(2) 0.032(2) 0.011(2) 0.0071(17) 0.0239(18)
O1W 0.065(3) 0.079(3) 0.100(3) 0.011(2) 0.010(2) 0.067(3)
O2W 0.039(2) 0.077(2) 0.061(2) 0.0223(19) 0.0238(16) 0.0515(19)
O3W 0.061(3) 0.096(3) 0.075(3) 0.002(2) 0.000(2) 0.055(2)
O4W 0.119(11) 0.037(4) 0.031(4) -0.012(5) 0.015(4) 0.006(3)
O5W 0.062(12) 0.032(6) 0.224(19) 0.012(7) -0.001(11) 0.013(8)

loop_
_atom_type_symbol
_atom_type_description
_atom_type_scat_dispersion_real
_atom_type_scat_dispersion_imag
_atom_type_scat_source
C C 0.0033 0.0016 'International Tables Vol C Tables 4.2.6.8 and 6.1.1.4'
H H 0.0000 0.0000 'International Tables Vol C Tables 4.2.6.8 and 6.1.1.4'
Cu Cu 0.3201 1.2651 'International Tables Vol C Tables 4.2.6.8 and 6.1.1.4'
N N 0.0061 0.0033 'International Tables Vol C Tables 4.2.6.8 and 6.1.1.4'
O O 0.0106 0.0060 'International Tables Vol C Tables 4.2.6.8 and 6.1.1.4'

loop_
_geom_angle_atom_site_label_1
_geom_angle_atom_site_label_2
_geom_angle_atom_site_label_3
_geom_angle_site_symmetry_1
_geom_angle_site_symmetry_3
_geom_angle
_geom_angle_publ_flag
N3 Cu1 N6 . 2_566 169.89(12) yes
N3 Cu1 N1 . . 80.17(12) yes
N6 Cu1 N1 2_566 . 99.60(12) yes
N3 Cu1 N4 . . 80.73(12) yes
N6 Cu1 N4 2_566 . 94.67(13) yes
N1 Cu1 N4 . . 147.15(11) yes
N3 Cu1 N5 . 2_566 109.34(12) yes
N6 Cu1 N5 2_566 2_566 80.40(11) yes
N1 Cu1 N5 . 2_566 108.66(11) yes
N4 Cu1 N5 . 2_566 102.79(12) yes
C4 N1 C1 . . 118.8(3) ?
C4 N1 Cu1 . . 128.6(2) ?
C1 N1 Cu1 . . 112.3(2) ?
C3 N2 C2 . . 117.4(3) ?
C5 N3 C6 . . 120.4(3) ?
C5 N3 Cu1 . . 121.3(2) ?
C6 N3 Cu1 . . 117.8(2) ?
C7 N4 C11 . . 117.6(3) ?
C7 N4 Cu1 . . 113.1(2) ?
C11 N4 Cu1 . . 129.1(3) ?
C12 N5 C13 . . 115.8(3) ?
C12 N5 Cu1 . 2_566 134.2(2) ?
C13 N5 Cu1 . 2_566 109.8(2) ?
C18 N6 C14 . . 119.9(3) ?
C18 N6 Cu1 . 2_566 124.6(3) ?
C14 N6 Cu1 . 2_566 114.9(2) ?
N1 C1 C2 . . 120.1(3) ?
N1 C1 C5 . . 114.4(3) ?
C2 C1 C5 . . 125.4(3) ?
N2 C2 C1 . . 120.9(3) ?
N2 C2 C12 . . 111.8(3) ?
C1 C2 C12 . . 127.2(3) ?
N2 C3 C4 . . 122.3(3) ?
N2 C3 H3 . . 118.9 ?
C4 C3 H3 . . 118.9 ?
N1 C4 C3 . . 120.4(3) ?
N1 C4 H4 . . 119.8 ?
C3 C4 H4 . . 119.8 ?
O1 C5 N3 . . 127.9(3) ?
O1 C5 C1 . . 120.6(3) ?
N3 C5 C1 . . 111.5(3) ?
N3 C6 C7 . . 108.7(3) ?
N3 C6 H6A . . 109.9 ?
C7 C6 H6A . . 109.9 ?
N3 C6 H6B . . 109.9 ?
C7 C6 H6B . . 109.9 ?
H6A C6 H6B . . 108.3 ?
N4 C7 C8 . . 122.7(3) ?
N4 C7 C6 . . 116.0(3) ?
C8 C7 C6 . . 121.3(4) ?
C7 C8 C9 . . 118.9(4) ?
C7 C8 H8 . . 120.5 ?
C9 C8 H8 . . 120.5 ?
C10 C9 C8 . . 118.8(4) ?
C10 C9 H9 . . 120.6 ?
C8 C9 H9 . . 120.6 ?
C11 C10 C9 . . 119.5(4) ?
C11 C10 H10 . . 120.2 ?
C9 C10 H10 . . 120.2 ?
N4 C11 C10 . . 122.5(4) ?
N4 C11 H11 . . 118.7 ?
C10 C11 H11 . . 118.7 ?
O2 C12 N5 . . 128.4(3) ?
O2 C12 C2 . . 116.7(3) ?
N5 C12 C2 . . 114.6(3) ?
N5 C13 C14 . . 110.2(3) ?
N5 C13 H13A . . 109.6 ?
C14 C13 H13A . . 109.6 ?
N5 C13 H13B . . 109.6 ?
C14 C13 H13B . . 109.6 ?
H13A C13 H13B . . 108.1 ?
N6 C14 C15 . . 120.1(3) ?
N6 C14 C13 . . 117.8(3) ?
C15 C14 C13 . . 122.1(3) ?
C16 C15 C14 . . 120.0(4) ?
C16 C15 H15 . . 120.0 ?
C14 C15 H15 . . 120.0 ?
C15 C16 C17 . . 119.0(3) ?
C15 C16 H16 . . 120.5 ?
C17 C16 H16 . . 120.5 ?
C18 C17 C16 . . 118.5(4) ?
C18 C17 H17 . . 120.7 ?
C16 C17 H17 . . 120.7 ?
N6 C18 C17 . . 122.4(4) ?
N6 C18 H18 . . 118.8 ?
C17 C18 H18 . . 118.8 ?

loop_
_geom_bond_atom_site_label_1
_geom_bond_atom_site_label_2
_geom_bond_site_symmetry_2
_geom_bond_distance
_geom_bond_publ_flag
Cu1 N3 . 1.908(3) yes
Cu1 N6 2_566 1.997(3) yes
Cu1 N1 . 2.062(3) yes
Cu1 N4 . 2.081(3) yes
Cu1 N5 2_566 2.100(3) yes
O1 C5 . 1.240(4) yes
O2 C12 . 1.260(4) yes
N1 C4 . 1.326(5) ?
N1 C1 . 1.358(4) ?
N2 C3 . 1.330(4) ?
N2 C2 . 1.355(5) ?
N3 C5 . 1.313(4) ?
N3 C6 . 1.455(5) ?
N4 C7 . 1.349(5) ?
N4 C11 . 1.362(5) ?
N5 C12 . 1.300(4) ?
N5 C13 . 1.462(4) ?
N5 Cu1 2_566 2.100(3) ?
N6 C18 . 1.333(5) ?
N6 C14 . 1.344(5) ?
N6 Cu1 2_566 1.997(3) ?
C1 C2 . 1.388(5) ?
C1 C5 . 1.513(5) ?
C2 C12 . 1.525(4) ?
C3 C4 . 1.386(5) ?
C3 H3 . 0.9500 ?
C4 H4 . 0.9500 ?
C6 C7 . 1.516(5) ?
C6 H6A . 0.9900 ?
C6 H6B . 0.9900 ?
C7 C8 . 1.378(6) ?
C8 C9 . 1.393(6) ?
C8 H8 . 0.9500 ?
C9 C10 . 1.379(7) ?
C9 H9 . 0.9500 ?
C10 C11 . 1.369(6) ?
C10 H10 . 0.9500 ?
C11 H11 . 0.9500 ?
C13 C14 . 1.499(5) ?
C13 H13A . 0.9900 ?
C13 H13B . 0.9900 ?
C14 C15 . 1.390(5) ?
C15 C16 . 1.373(6) ?
C15 H15 . 0.9500 ?
C16 C17 . 1.384(6) ?
C16 H16 . 0.9500 ?
C17 C18 . 1.373(5) ?
C17 H17 . 0.9500 ?
C18 H18 . 0.9500 ?
O4W O5W . 0.889(16) ?

loop_
_geom_contact_atom_site_label_1
_geom_contact_atom_site_label_2
_geom_contact_distance
_geom_contact_site_symmetry_2
_geom_contact_publ_flag
O1 O3W 2.879(5) 2_666 no
O1 O4W 2.928(15) 2_566 no
O1W O5W 2.72(2) 1_565 no
O1W O2W 2.848(6) 2_665 no
O1W O3W 3.206(7) 2_665 no
O1W O3W 2.776(7) 1_565 no
O2 O4W 2.681(10) 2_566 no
O2 O2W 2.833(4) 2_566 no
O2 O5W 2.85(2) 2_566 no
O2W O1W 2.848(6) 2_665 no
O2W O2 2.833(5) 2_566 no
O2W O2W 2.884(6) 2_665 no
O3W O1 2.879(5) 2_666 no
O3W O1W 2.776(7) 1_545 no
O3W O1W 3.206(7) 2_665 no
O4W O1 2.928(15) 2_566 no
O4W O3W 2.744(9) 2_655 no
O4W O2 2.681(10) 2_566 no
O5W O2 2.85(2) 2_566 no
O5W O1W 2.72(2) 1_545 no
O5W O3W 2.27(3) 2_655 no

loop_
_geom_hbond_atom_site_label_D
_geom_hbond_atom_site_label_H
_geom_hbond_atom_site_label_A
_geom_hbond_site_symmetry_A
_geom_hbond_distance_DH
_geom_hbond_distance_HA
_geom_hbond_distance_DA
_geom_hbond_angle_DHA
C3 H3 O2 2_466 0.95 2.48 3.300(5) 144
C6 H6B O3W 2_666 0.99 2.59 3.210(6) 121
C8 H8 O1W 2_676 0.95 2.51 3.387(6) 154
C9 H9 N2 1_665 0.95 2.61 3.314(6) 131
C11 H11 O4W 1_565 0.95 2.51 3.280(9) 138
C16 H16 O1 2_567 0.95 2.29 3.235(4) 171

loop_
_geom_torsion_atom_site_label_1
_geom_torsion_atom_site_label_2
_geom_torsion_atom_site_label_3
_geom_torsion_atom_site_label_4
_geom_torsion_site_symmetry_1
_geom_torsion
_geom_torsion_publ_flag
N3 Cu1 N1 C4 . -177.9(3) ?
N6 Cu1 N1 C4 2_566 12.3(3) ?
N4 Cu1 N1 C4 . 126.8(3) ?
N5 Cu1 N1 C4 2_566 -70.7(3) ?
N3 Cu1 N1 C1 . -3.2(2) ?
N6 Cu1 N1 C1 2_566 -172.9(2) ?
N4 Cu1 N1 C1 . -58.4(3) ?
N5 Cu1 N1 C1 2_566 104.1(2) ?
N6 Cu1 N3 C5 2_566 89.7(8) ?
N1 Cu1 N3 C5 . 0.1(3) ?
N4 Cu1 N3 C5 . 153.3(3) ?
N5 Cu1 N3 C5 2_566 -106.3(3) ?
N6 Cu1 N3 C6 2_566 -81.6(8) ?
N1 Cu1 N3 C6 . -171.2(3) ?
N4 Cu1 N3 C6 . -18.0(3) ?
N5 Cu1 N3 C6 2_566 82.4(3) ?
N3 Cu1 N4 C7 . 12.6(3) ?
N6 Cu1 N4 C7 2_566 -176.5(3) ?
N1 Cu1 N4 C7 . 67.7(3) ?
N5 Cu1 N4 C7 2_566 -95.3(3) ?
N3 Cu1 N4 C11 . -173.2(3) ?
N6 Cu1 N4 C11 2_566 -2.3(3) ?
N1 Cu1 N4 C11 . -118.1(3) ?
N5 Cu1 N4 C11 2_566 78.9(3) ?
C4 N1 C1 C2 . 1.1(5) ?
Cu1 N1 C1 C2 . -174.3(2) ?
C4 N1 C1 C5 . -179.3(3) ?
Cu1 N1 C1 C5 . 5.3(3) ?
C3 N2 C2 C1 . 1.3(5) ?
C3 N2 C2 C12 . 179.3(3) ?
N1 C1 C2 N2 . -2.1(5) ?
C5 C1 C2 N2 . 178.3(3) ?
N1 C1 C2 C12 . -179.8(3) ?
C5 C1 C2 C12 . 0.7(5) ?
C2 N2 C3 C4 . 0.5(5) ?
C1 N1 C4 C3 . 0.7(5) ?
Cu1 N1 C4 C3 . 175.2(2) ?
N2 C3 C4 N1 . -1.6(5) ?
C6 N3 C5 O1 . -5.8(6) ?
Cu1 N3 C5 O1 . -176.9(3) ?
C6 N3 C5 C1 . 173.7(3) yes
Cu1 N3 C5 C1 . 2.6(4) ?
N1 C1 C5 O1 . 174.3(3) ?
C2 C1 C5 O1 . -6.1(5) ?
N1 C1 C5 N3 . -5.3(4) ?
C2 C1 C5 N3 . 174.3(3) ?
C5 N3 C6 C7 . -151.9(3) yes
Cu1 N3 C6 C7 . 19.5(4) ?
C11 N4 C7 C8 . -0.5(5) ?
Cu1 N4 C7 C8 . 174.4(3) ?
C11 N4 C7 C6 . 179.8(3) ?
Cu1 N4 C7 C6 . -5.2(4) ?
N3 C6 C7 N4 . -8.1(4) ?
N3 C6 C7 C8 . 172.3(3) ?
N4 C7 C8 C9 . 0.3(6) ?
C6 C7 C8 C9 . 179.9(4) ?
C7 C8 C9 C10 . 0.2(6) ?
C8 C9 C10 C11 . -0.5(6) ?
C7 N4 C11 C10 . 0.3(5) ?
Cu1 N4 C11 C10 . -173.7(3) ?
C9 C10 C11 N4 . 0.3(6) ?
C13 N5 C12 O2 . -1.1(5) ?
Cu1 N5 C12 O2 2_566 -175.4(3) ?
C13 N5 C12 C2 . -174.4(3) yes
Cu1 N5 C12 C2 2_566 11.2(5) ?
N2 C2 C12 O2 . -86.2(4) ?
C1 C2 C12 O2 . 91.6(4) ?
N2 C2 C12 N5 . 88.0(4) ?
C1 C2 C12 N5 . -94.2(4) ?
C12 N5 C13 C14 . -151.6(3) yes
Cu1 N5 C13 C14 2_566 24.1(3) ?
C18 N6 C14 C15 . -1.8(6) ?
Cu1 N6 C14 C15 2_566 169.4(3) ?
C18 N6 C14 C13 . 178.0(3) ?
Cu1 N6 C14 C13 2_566 -10.8(4) ?
N5 C13 C14 N6 . -9.9(5) ?
N5 C13 C14 C15 . 169.9(3) ?
N6 C14 C15 C16 . 2.1(6) ?
C13 C14 C15 C16 . -177.7(4) ?
C14 C15 C16 C17 . -0.9(6) ?
C15 C16 C17 C18 . -0.5(7) ?
C14 N6 C18 C17 . 0.3(6) ?
Cu1 N6 C18 C17 2_566 -170.0(3) ?
C16 C17 C18 N6 . 0.8(7) ?
